data_1529730
loop_
_publ_author_name
'Cartlidge, S.'
'Meier, W.M.'

_publ_section_title
;
 Solid state transformations of synthetic CHA and EAB-type zeolites in the
 sodium form
;
_journal_name_full Zeolites
_journal_page_first 218
_journal_page_last 225
_journal_volume 4
_journal_year 1984
_chemical_formula_sum 'Al3.6 H2.4 Na3.68 O25.2 Si8.4'
_chemical_name_systematic 'Na3.68 (Al3.6 Si8.4 O24) (H2 O)1.2'
_space_group_IT_number 215
_symmetry_space_group_name_Hall 'P -4 2 3'
_symmetry_space_group_name_H-M 'P -4 3 m'
_cell_angle_alpha 90
_cell_angle_beta 90
_cell_angle_gamma 90
_cell_formula_units_Z 1
_cell_length_a 8.93
_cell_length_b 8.93
_cell_length_c 8.93
_cell_volume 712.122
_citation_journal_id_ASTM ZEOLD3
_cod_data_source_file Cartlidge_ZEOLD3_1984_1052.cif
_cod_data_source_block H2.4Al3.6Na3.68O25.2Si8.4
_cod_original_formula_sum 'H2.4 Al3.6 Na3.68 O25.2 Si8.4'
_cod_database_code 1529730

loop_
_symmetry_equiv_pos_as_xyz
x,y,z
y,-x,-z
-x,-y,z
-y,x,-z
x,-y,-z
-y,-x,z
-x,y,-z
y,x,z
z,x,y
x,-z,-y
-z,-x,y
-x,z,-y
z,-x,-y
-x,-z,y
-z,x,-y
x,z,y
y,z,x
y,-z,-x
-z,-y,x
-y,z,-x
z,y,x
-y,-z,x
-z,y,-x
z,-y,-x

loop_
_atom_site_label
_atom_site_type_symbol
_atom_site_fract_x
_atom_site_fract_y
_atom_site_fract_z
_atom_site_occupancy
_atom_site_U_iso_or_equiv
Na1 Na+1 0.304 0.304 0.304 0.92 0.0
Si1 Si+4 0.245 0.5 0 0.7 0.0
O1 O-2 0.1563 0.466 -0.1563 1 0.0
O3 O-2 0.167 0.5 0.5 0.2 0.0
Al1 Al+3 0.245 0.5 0 0.3 0.0
O2 O-2 0.343 0.657 -0.029 1 0.0
